data_4325229
loop_
_publ_author_name
'Martha Baskett'
'Armando Paduan-Filho'
'Nei Fernandes Oliveira'
'A. Chandrasekaran'
'Joel T. Mague'
'Paul M. Lahti'

_publ_contact_author_email 'lahti@chem.umass.edu '
_publ_contact_author_fax '1-413-545-4490 '
_publ_contact_author_phone '1-413-545-4890 '
_publ_section_title
;
 Loops, Chains, Sheets, and Networks from Variable Coordination of
 Cu(hfac)2 with a Flexibly Hinged Aminoxyl Radical Ligand
;
_journal_name_full 'Inorganic Chemistry'
_journal_page_first 5060
_journal_page_last 5074
_journal_paper_doi 10.1021/ic200362c
_journal_volume 50
_journal_year 2011
_chemical_formula_sum 'C61 H45 Cu3 F36 N6 O14'
_chemical_formula_weight 1960.65
_chemical_name_systematic
; 
 ? 
;
_space_group_IT_number 15
_symmetry_cell_setting monoclinic
_symmetry_space_group_name_Hall '-C 2yc'
_symmetry_space_group_name_H-M 'C 1 2/c 1'
_atom_sites_solution_hydrogens geom
_atom_sites_solution_primary direct
_atom_sites_solution_secondary difmap
_audit_creation_method SHELXL-97
_cell_angle_alpha 90.00
_cell_angle_beta 95.3729(4)
_cell_angle_gamma 90.00
_cell_formula_units_Z 8
_cell_length_a 60.8915(4)
_cell_length_b 15.42680(10)
_cell_length_c 17.6013(2)
_cell_measurement_reflns_used 14661
_cell_measurement_temperature 100(2)
_cell_measurement_theta_max 25.03
_cell_measurement_theta_min 4.08
_cell_volume 16461.3(2)
_computing_structure_refinement 'SHELXL-97 (Sheldrick, 1997)'
_computing_structure_solution 'SHELXS-97 (Sheldrick, 1990)'
_diffrn_ambient_temperature 100(2)
_diffrn_measured_fraction_theta_full 0.985
_diffrn_measured_fraction_theta_max 0.985
_diffrn_measurement_device_type 'Nonius KappaCCD area detector'
_diffrn_radiation_monochromator graphite
_diffrn_radiation_source 'fine-focus sealed tube'
_diffrn_radiation_type MoK\a
_diffrn_radiation_wavelength 0.71073
_diffrn_reflns_av_R_equivalents 0.0236
_diffrn_reflns_av_sigmaI/netI 0.0325
_diffrn_reflns_limit_h_max 72
_diffrn_reflns_limit_h_min -72
_diffrn_reflns_limit_k_max 18
_diffrn_reflns_limit_k_min -18
_diffrn_reflns_limit_l_max 20
_diffrn_reflns_limit_l_min -20
_diffrn_reflns_number 27870
_diffrn_reflns_theta_full 25.05
_diffrn_reflns_theta_max 25.05
_diffrn_reflns_theta_min 4.09
_exptl_absorpt_coefficient_mu 0.909
_exptl_absorpt_correction_type none
_exptl_crystal_colour 'dark green'
_exptl_crystal_density_diffrn 1.582
_exptl_crystal_description block
_exptl_crystal_F_000 7808
_exptl_crystal_size_max 0.90
_exptl_crystal_size_mid 0.50
_exptl_crystal_size_min 0.50
_refine_diff_density_max 1.054
_refine_diff_density_min -0.703
_refine_diff_density_rms 0.086
_refine_ls_extinction_method none
_refine_ls_goodness_of_fit_ref 1.035
_refine_ls_hydrogen_treatment constr
_refine_ls_matrix_type full
_refine_ls_number_parameters 1116
_refine_ls_number_reflns 14368
_refine_ls_number_restraints 0
_refine_ls_restrained_S_all 1.035
_refine_ls_R_factor_all 0.0639
_refine_ls_R_factor_gt 0.0540
_refine_ls_shift/su_max 0.012
_refine_ls_shift/su_mean 0.000
_refine_ls_structure_factor_coef Fsqd
_refine_ls_weighting_details 'calc w=1/[\s^2^(Fo^2^)+(0.0677P)^2^+96.4324P] where P=(Fo^2^+2Fc^2^)/3'
_refine_ls_weighting_scheme calc
_refine_ls_wR_factor_gt 0.1379
_refine_ls_wR_factor_ref 0.1454
_reflns_number_gt 12283
_reflns_number_total 14368
_reflns_threshold_expression >2sigma(I)
_cod_data_source_file ic200362c_si_002_13.cif
_cod_data_source_block mb344_100K
_cod_database_code 4325229

loop_
_symmetry_equiv_pos_as_xyz
'x, y, z'
'-x, y, -z+1/2'
'x+1/2, y+1/2, z'
'-x+1/2, y+1/2, -z+1/2'
'-x, -y, -z'
'x, -y, z-1/2'
'-x+1/2, -y+1/2, -z'
'x+1/2, -y+1/2, z-1/2'

loop_
_atom_site_label
_atom_site_type_symbol
_atom_site_fract_x
_atom_site_fract_y
_atom_site_fract_z
_atom_site_U_iso_or_equiv
_atom_site_adp_type
_atom_site_occupancy
_atom_site_symmetry_multiplicity
_atom_site_calc_flag
_atom_site_refinement_flags
Cu1 Cu 0.154438(7) 0.05445(3) 0.51944(2) 0.02181(12) Uani 1 1 d .
Cu2 Cu 0.207640(7) 0.30640(3) 0.36364(2) 0.02035(11) Uani 1 1 d .
Cu3 Cu 0.0000 0.0000 0.5000 0.02231(15) Uani 1 2 d S
Cu4 Cu 0.0000 -0.26012(4) 0.2500 0.03119(17) Uani 1 2 d S
O1 O 0.13923(4) 0.09334(17) 0.41967(14) 0.0246(5) Uani 1 1 d .
O2 O 0.20156(4) 0.36059(15) 0.46014(13) 0.0205(5) Uani 1 1 d .
O3 O 0.17047(4) 0.01809(17) 0.61918(14) 0.0277(6) Uani 1 1 d .
O4 O 0.15156(4) 0.18502(18) 0.57360(14) 0.0300(6) Uani 1 1 d .
O5 O 0.16037(4) -0.08039(17) 0.47769(15) 0.0277(6) Uani 1 1 d .
O6 O 0.12703(4) 0.01454(17) 0.55488(15) 0.0269(6) Uani 1 1 d .
O7 O 0.21605(4) 0.24266(17) 0.27277(14) 0.0270(6) Uani 1 1 d .
O8 O 0.17324(4) 0.30365(18) 0.30593(14) 0.0292(6) Uani 1 1 d .
O9 O 0.24615(4) 0.29623(16) 0.39215(14) 0.0249(5) Uani 1 1 d .
O10 O 0.21387(4) 0.41809(16) 0.32014(14) 0.0263(6) Uani 1 1 d .
O11 O 0.01373(4) 0.10827(17) 0.46981(15) 0.0299(6) Uani 1 1 d .
O12 O -0.02614(4) 0.01635(19) 0.40460(16) 0.0336(6) Uani 1 1 d .
O13 O 0.02471(5) -0.25820(18) 0.18914(17) 0.0340(6) Uani 1 1 d .
O14 O -0.01373(6) -0.3631(2) 0.1804(3) 0.0658(11) Uani 1 1 d .
N1 N 0.01847(5) -0.0674(2) 0.42882(18) 0.0262(7) Uani 1 1 d .
N2 N 0.01822(5) -0.1640(2) 0.32543(18) 0.0292(7) Uani 1 1 d .
N3 N 0.11795(5) 0.0961(2) 0.40620(16) 0.0227(6) Uani 1 1 d .
N4 N 0.20371(5) 0.19172(19) 0.41564(16) 0.0200(6) Uani 1 1 d .
N5 N 0.18288(5) 0.08960(19) 0.47778(16) 0.0207(6) Uani 1 1 d .
N6 N 0.19952(5) 0.44363(18) 0.46796(16) 0.0208(6) Uani 1 1 d .
C1 C 0.04031(6) -0.0547(2) 0.4265(2) 0.0258(8) Uani 1 1 d .
H1 H 0.0479 -0.0174 0.4631 0.031 Uiso 1 1 calc R
C2 C 0.00844(6) -0.1225(2) 0.3786(2) 0.0272(8) Uani 1 1 d .
H2 H -0.0069 -0.1327 0.3813 0.033 Uiso 1 1 calc R
C3 C 0.03979(6) -0.1491(3) 0.3221(2) 0.0292(8) Uani 1 1 d .
H3 H 0.0471 -0.1772 0.2836 0.035 Uiso 1 1 calc R
C4 C 0.05194(6) -0.0940(2) 0.3728(2) 0.0250(8) Uani 1 1 d .
C5 C 0.07574(6) -0.0775(3) 0.3656(2) 0.0253(8) Uani 1 1 d .
C6 C 0.08539(6) 0.0007(2) 0.3906(2) 0.0236(7) Uani 1 1 d .
H6 H 0.0769 0.0428 0.4141 0.028 Uiso 1 1 calc R
C7 C 0.10749(6) 0.0174(2) 0.3813(2) 0.0239(7) Uani 1 1 d .
C8 C 0.12004(6) -0.0443(3) 0.3461(2) 0.0280(8) Uani 1 1 d .
H8 H 0.1351 -0.0330 0.3391 0.034 Uiso 1 1 calc R
C9 C 0.11043(6) -0.1214(3) 0.3219(2) 0.0306(9) Uani 1 1 d .
H9 H 0.1189 -0.1632 0.2978 0.037 Uiso 1 1 calc R
C10 C 0.08864(6) -0.1391(3) 0.3318(2) 0.0281(8) Uani 1 1 d .
H10 H 0.0824 -0.1932 0.3157 0.034 Uiso 1 1 calc R
C11 C 0.10660(6) 0.1830(2) 0.4123(2) 0.0256(8) Uani 1 1 d .
C12 C 0.09044(6) 0.1953(3) 0.3412(2) 0.0319(9) Uani 1 1 d .
H12A H 0.0792 0.1495 0.3391 0.048 Uiso 1 1 calc R
H12B H 0.0985 0.1922 0.2955 0.048 Uiso 1 1 calc R
H12C H 0.0833 0.2520 0.3434 0.048 Uiso 1 1 calc R
C13 C 0.09564(6) 0.1871(3) 0.4870(2) 0.0281(8) Uani 1 1 d .
H13A H 0.0842 0.1424 0.4867 0.042 Uiso 1 1 calc R
H13B H 0.0890 0.2444 0.4920 0.042 Uiso 1 1 calc R
H13C H 0.1068 0.1772 0.5301 0.042 Uiso 1 1 calc R
C14 C 0.12436(6) 0.2530(3) 0.4130(2) 0.0292(8) Uani 1 1 d .
H14A H 0.1314 0.2507 0.3652 0.044 Uiso 1 1 calc R
H14B H 0.1355 0.2431 0.4561 0.044 Uiso 1 1 calc R
H14C H 0.1176 0.3101 0.4182 0.044 Uiso 1 1 calc R
C15 C 0.22133(6) 0.1397(2) 0.42584(19) 0.0208(7) Uani 1 1 d .
H15 H 0.2346 0.1565 0.4052 0.025 Uiso 1 1 calc R
C16 C 0.18494(6) 0.1648(2) 0.44190(19) 0.0219(7) Uani 1 1 d .
H16 H 0.1724 0.2015 0.4346 0.026 Uiso 1 1 calc R
C17 C 0.20081(6) 0.0391(2) 0.49065(19) 0.0218(7) Uani 1 1 d .
H17 H 0.1997 -0.0138 0.5176 0.026 Uiso 1 1 calc R
C18 C 0.22093(6) 0.0621(2) 0.46557(19) 0.0200(7) Uani 1 1 d .
C19 C 0.25870(6) 0.4894(2) 0.51693(19) 0.0210(7) Uani 1 1 d .
C20 C 0.23864(6) 0.4459(2) 0.50319(19) 0.0208(7) Uani 1 1 d .
H20 H 0.2382 0.3846 0.5075 0.025 Uiso 1 1 calc R
C21 C 0.21922(6) 0.4919(2) 0.4832(2) 0.0220(7) Uani 1 1 d .
C22 C 0.21995(6) 0.5823(2) 0.4778(2) 0.0262(8) Uani 1 1 d .
H22 H 0.2069 0.6142 0.4639 0.031 Uiso 1 1 calc R
C23 C 0.23982(6) 0.6246(2) 0.4926(2) 0.0276(8) Uani 1 1 d .
H23 H 0.2402 0.6860 0.4892 0.033 Uiso 1 1 calc R
C24 C 0.25925(6) 0.5794(2) 0.5125(2) 0.0252(8) Uani 1 1 d .
H24 H 0.2728 0.6097 0.5230 0.030 Uiso 1 1 calc R
C25 C 0.17626(6) 0.4809(2) 0.4641(2) 0.0245(8) Uani 1 1 d .
C26 C 0.17414(6) 0.5328(3) 0.5372(2) 0.0292(8) Uani 1 1 d .
H26A H 0.1841 0.5827 0.5388 0.044 Uiso 1 1 calc R
H26B H 0.1780 0.4957 0.5817 0.044 Uiso 1 1 calc R
H26C H 0.1589 0.5532 0.5380 0.044 Uiso 1 1 calc R
C27 C 0.16036(6) 0.4045(3) 0.4628(2) 0.0304(9) Uani 1 1 d .
H27A H 0.1633 0.3708 0.5099 0.046 Uiso 1 1 calc R
H27B H 0.1624 0.3675 0.4188 0.046 Uiso 1 1 calc R
H27C H 0.1452 0.4261 0.4590 0.046 Uiso 1 1 calc R
C28 C 0.17159(6) 0.5323(3) 0.3903(2) 0.0308(9) Uani 1 1 d .
H28A H 0.1821 0.5804 0.3897 0.046 Uiso 1 1 calc R
H28B H 0.1565 0.5554 0.3874 0.046 Uiso 1 1 calc R
H28C H 0.1731 0.4943 0.3466 0.046 Uiso 1 1 calc R
C29 C 0.17826(7) -0.0038(3) 0.7496(2) 0.0330(9) Uani 1 1 d .
C30 C 0.16900(6) 0.0532(2) 0.6835(2) 0.0259(8) Uani 1 1 d .
C31 C 0.16061(6) 0.1340(3) 0.7003(2) 0.0264(8) Uani 1 1 d .
H31 H 0.1599 0.1490 0.7524 0.032 Uiso 1 1 calc R
C32 C 0.15318(6) 0.1944(3) 0.6439(2) 0.0273(8) Uani 1 1 d .
C33 C 0.14697(8) 0.2844(3) 0.6705(2) 0.0399(10) Uani 1 1 d .
C34 C 0.15374(7) -0.2272(3) 0.4544(2) 0.0312(9) Uani 1 1 d .
C35 C 0.14775(6) -0.1402(2) 0.4898(2) 0.0262(8) Uani 1 1 d .
C36 C 0.12888(6) -0.1384(3) 0.5311(2) 0.0298(8) Uani 1 1 d .
H36 H 0.1216 -0.1915 0.5394 0.036 Uiso 1 1 calc R
C37 C 0.12062(6) -0.0632(3) 0.5597(2) 0.0274(8) Uani 1 1 d .
C38 C 0.10037(7) -0.0702(3) 0.6040(2) 0.0364(10) Uani 1 1 d .
C39 C 0.22024(7) 0.2072(3) 0.1469(2) 0.0356(9) Uani 1 1 d .
C40 C 0.20593(6) 0.2429(2) 0.2064(2) 0.0270(8) Uani 1 1 d .
C41 C 0.18480(7) 0.2700(3) 0.1838(2) 0.0312(9) Uani 1 1 d .
H41 H 0.1801 0.2706 0.1308 0.037 Uiso 1 1 calc R
C42 C 0.16994(6) 0.2966(3) 0.2352(2) 0.0291(8) Uani 1 1 d .
C43 C 0.14639(7) 0.3179(4) 0.2033(2) 0.0451(12) Uani 1 1 d .
C44 C 0.27990(6) 0.2864(3) 0.3384(2) 0.0273(8) Uani 1 1 d .
C45 C 0.25725(6) 0.3287(2) 0.3436(2) 0.0245(8) Uani 1 1 d .
C46 C 0.25173(6) 0.4003(3) 0.2957(2) 0.0291(8) Uani 1 1 d .
H46 H 0.2627 0.4228 0.2661 0.035 Uiso 1 1 calc R
C47 C 0.23133(6) 0.4394(2) 0.2897(2) 0.0268(8) Uani 1 1 d .
C48 C 0.22772(7) 0.5197(3) 0.2397(2) 0.0333(9) Uani 1 1 d .
C49 C 0.02304(7) 0.2312(3) 0.4046(3) 0.0389(10) Uani 1 1 d .
C50 C 0.00799(6) 0.1539(3) 0.4115(2) 0.0291(8) Uani 1 1 d .
C51 C -0.00960(7) 0.1424(3) 0.3567(2) 0.0347(9) Uani 1 1 d .
H51 H -0.0113 0.1827 0.3158 0.042 Uiso 1 1 calc R
C52 C -0.02503(6) 0.0752(3) 0.3576(2) 0.0323(9) Uani 1 1 d .
C53 C -0.04304(8) 0.0747(4) 0.2906(3) 0.0489(12) Uani 1 1 d .
C54 C 0.05403(8) -0.3041(4) 0.1247(3) 0.0507(13) Uani 1 1 d .
C55 C 0.03082(7) -0.3202(3) 0.1485(2) 0.0328(9) Uani 1 1 d .
C56 C 0.01960(9) -0.3934(3) 0.1256(3) 0.0485(12) Uani 1 1 d .
H56 H 0.0267 -0.4350 0.0965 0.058 Uiso 1 1 calc R
C57 C -0.00202(9) -0.4098(3) 0.1436(3) 0.0540(13) Uani 1 1 d .
C58 C -0.01144(15) -0.5010(7) 0.1165(6) 0.106(3) Uani 1 1 d .
F1 F 0.20098(9) -0.0105(4) 0.7478(3) 0.0360(14) Uiso 0.50 1 d P
F2 F 0.17512(9) 0.0244(4) 0.8176(3) 0.0254(15) Uiso 0.50 1 d P
F3 F 0.17083(13) -0.0809(5) 0.7493(4) 0.053(2) Uiso 0.50 1 d P
F1' F 0.19717(9) -0.0382(4) 0.7386(3) 0.0360(14) Uiso 0.50 1 d P
F2' F 0.17981(11) 0.0411(4) 0.8191(4) 0.0383(19) Uiso 0.50 1 d P
F3' F 0.16394(11) -0.0749(4) 0.7521(3) 0.0382(16) Uiso 0.50 1 d P
F4 F 0.14083(13) 0.2875(3) 0.7403(3) 0.0218(11) Uiso 0.50 1 d P
F5 F 0.13279(12) 0.3250(4) 0.6207(3) 0.0298(11) Uiso 0.50 1 d P
F6 F 0.16659(11) 0.3355(4) 0.6717(4) 0.0409(14) Uiso 0.50 1 d P
F4A F 0.1492(2) 0.2956(7) 0.7458(6) 0.023(3) Uiso 0.20 1 d P
F5A F 0.1324(2) 0.2817(8) 0.7252(8) 0.034(4) Uiso 0.20 1 d P
F6A F 0.1427(3) 0.3422(7) 0.6250(6) 0.026(3) Uiso 0.20 1 d P
F4B F 0.1646(4) 0.3229(14) 0.7166(14) 0.135(7) Uiso 0.30 1 d P
F5B F 0.1585(3) 0.3451(8) 0.6501(8) 0.065(3) Uiso 0.30 1 d P
F6B F 0.1258(2) 0.3031(9) 0.6346(8) 0.072(4) Uiso 0.30 1 d P
F7 F 0.16046(11) -0.2147(6) 0.3824(4) 0.034(2) Uiso 0.50 1 d P
F8 F 0.16934(12) -0.2663(5) 0.4931(5) 0.042(3) Uiso 0.50 1 d P
F9 F 0.13745(15) -0.2898(5) 0.4640(5) 0.036(2) Uiso 0.50 1 d P
F7A F 0.1432(2) -0.2952(9) 0.4617(10) 0.038(4) Uiso 0.25 1 d P
F8A F 0.1526(3) -0.2304(11) 0.3832(9) 0.039(6) Uiso 0.25 1 d P
F9A F 0.1738(3) -0.2556(11) 0.4917(10) 0.010(3) Uiso 0.25 1 d P
F7B F 0.1366(2) -0.2801(7) 0.4388(7) 0.029(3) Uiso 0.25 1 d P
F8B F 0.1760(3) -0.2502(11) 0.4792(9) 0.037(7) Uiso 0.25 1 d P
F9B F 0.1549(4) -0.2149(11) 0.3805(8) 0.013(3) Uiso 0.25 1 d P
F10 F 0.10407(19) -0.0671(7) 0.6722(7) 0.042(4) Uiso 0.33 1 d P
F11 F 0.08784(15) -0.1385(7) 0.5899(5) 0.043(3) Uiso 0.33 1 d P
F12 F 0.08534(18) -0.0004(7) 0.5830(6) 0.043(4) Uiso 0.33 1 d P
F10A F 0.08343(18) -0.0435(7) 0.5686(6) 0.040(4) Uiso 0.33 1 d P
F11A F 0.10645(17) -0.0474(10) 0.6797(6) 0.022(3) Uiso 0.33 1 d P
F12A F 0.09335(17) -0.1594(6) 0.6046(7) 0.028(2) Uiso 0.33 1 d P
F10B F 0.09515(16) -0.1478(7) 0.6262(6) 0.040(3) Uiso 0.33 1 d P
F11B F 0.08371(17) -0.0193(10) 0.5716(6) 0.016(2) Uiso 0.33 1 d P
F12B F 0.10336(15) -0.0240(6) 0.6714(5) 0.029(2) Uiso 0.33 1 d P
F13 F 0.24022(11) 0.2536(5) 0.1504(4) 0.0253(13) Uiso 0.50 1 d P
F14 F 0.21148(10) 0.2198(5) 0.0735(3) 0.0182(11) Uiso 0.50 1 d P
F15 F 0.22536(14) 0.1229(4) 0.1582(4) 0.0281(14) Uiso 0.50 1 d P
F13A F 0.2184(2) 0.1207(8) 0.1425(7) 0.042(4) Uiso 0.25 1 d P
F14A F 0.2310(2) 0.1424(9) 0.1692(7) 0.042(4) Uiso 0.25 1 d P
F15A F 0.2152(3) 0.2438(10) 0.0797(9) 0.055(5) Uiso 0.25 1 d P
F13B F 0.24121(18) 0.2245(9) 0.1582(6) 0.032(3) Uiso 0.25 1 d P
F14B F 0.2346(4) 0.2621(16) 0.1313(13) 0.100(8) Uiso 0.25 1 d P
F15B F 0.2089(2) 0.1890(11) 0.0806(9) 0.059(5) Uiso 0.25 1 d P
F16 F 0.14522(16) 0.3217(9) 0.1237(5) 0.025(3) Uiso 0.40 1 d P
F17 F 0.1314(2) 0.2863(11) 0.2278(7) 0.093(5) Uiso 0.40 1 d P
F18 F 0.13435(15) 0.2295(7) 0.2116(5) 0.045(4) Uiso 0.40 1 d P
F16A F 0.1414(2) 0.3176(11) 0.1302(8) 0.030(4) Uiso 0.30 1 d P
F17A F 0.13820(16) 0.3854(7) 0.2375(5) 0.0129(19) Uiso 0.30 1 d P
F18A F 0.13248(14) 0.2519(9) 0.2170(5) 0.012(2) Uiso 0.30 1 d P
F16B F 0.1432(2) 0.4094(8) 0.2195(7) 0.059(4) Uiso 0.30 1 d P
F17B F 0.14342(19) 0.3468(6) 0.1331(5) 0.025(2) Uiso 0.30 1 d P
F18B F 0.13505(16) 0.3624(8) 0.2448(5) 0.031(3) Uiso 0.30 1 d P
F19 F 0.24645(11) 0.5525(4) 0.2160(4) 0.036(2) Uiso 0.50 1 d P
F20 F 0.21790(11) 0.5826(4) 0.2726(4) 0.0431(19) Uiso 0.50 1 d P
F21 F 0.21467(10) 0.4961(4) 0.1753(3) 0.0384(15) Uiso 0.50 1 d P
F19' F 0.24499(11) 0.5384(5) 0.2004(4) 0.037(2) Uiso 0.50 1 d P
F20' F 0.22388(10) 0.5893(4) 0.2856(3) 0.0330(15) Uiso 0.50 1 d P
F21' F 0.20996(10) 0.5138(4) 0.1898(3) 0.0366(15) Uiso 0.50 1 d P
F22 F 0.29529(8) 0.3156(4) 0.3926(3) 0.0241(14) Uiso 0.50 1 d P
F23 F 0.27896(11) 0.2033(4) 0.3484(4) 0.037(2) Uiso 0.50 1 d P
F24 F 0.28636(10) 0.2794(4) 0.2701(3) 0.0308(17) Uiso 0.50 1 d P
F22' F 0.29512(9) 0.3368(4) 0.3784(3) 0.0313(16) Uiso 0.50 1 d P
F23' F 0.28070(11) 0.2037(4) 0.3674(4) 0.0340(19) Uiso 0.50 1 d P
F24' F 0.28715(10) 0.3024(5) 0.2675(4) 0.0340(19) Uiso 0.50 1 d P
F25 F 0.01981(14) 0.2917(6) 0.4492(5) 0.052(3) Uiso 0.50 1 d P
F26 F 0.02123(12) 0.2645(5) 0.3310(4) 0.045(2) Uiso 0.50 1 d P
F27 F 0.04464(12) 0.2099(5) 0.4230(4) 0.042(2) Uiso 0.50 1 d P
F25' F 0.04385(12) 0.2046(5) 0.4033(4) 0.039(2) Uiso 0.50 1 d P
F26' F 0.02067(13) 0.2869(5) 0.4675(5) 0.041(2) Uiso 0.50 1 d P
F27' F 0.01822(13) 0.2792(5) 0.3446(5) 0.052(2) Uiso 0.50 1 d P
F28 F -0.03656(9) 0.0841(4) 0.2232(3) 0.0299(13) Uiso 0.50 1 d P
F29 F -0.05534(9) -0.0074(4) 0.2931(3) 0.0379(13) Uiso 0.50 1 d P
F30 F -0.05835(11) 0.1309(5) 0.2995(4) 0.0533(16) Uiso 0.50 1 d P
F28' F -0.03273(11) 0.0575(5) 0.2255(4) 0.0480(18) Uiso 0.50 1 d P
F29' F -0.05830(9) 0.0276(4) 0.2919(3) 0.0363(13) Uiso 0.50 1 d P
F30' F -0.05296(11) 0.1613(5) 0.2854(4) 0.0580(17) Uiso 0.50 1 d P
F31 F 0.05886(11) -0.3561(4) 0.0664(4) 0.0489(17) Uiso 0.50 1 d P
F32 F 0.05777(13) -0.2328(5) 0.1016(5) 0.055(2) Uiso 0.50 1 d P
F33 F 0.06788(13) -0.3173(5) 0.1929(4) 0.059(2) Uiso 0.50 1 d P
F31' F 0.06231(12) -0.3710(5) 0.0899(4) 0.059(2) Uiso 0.50 1 d P
F32' F 0.05311(12) -0.2232(5) 0.0831(4) 0.0460(19) Uiso 0.50 1 d P
F33' F 0.06894(12) -0.2901(5) 0.1801(4) 0.057(2) Uiso 0.50 1 d P
F34 F 0.00463(18) -0.5634(7) 0.1137(7) 0.080(3) Uiso 0.40 1 d P
F35 F -0.0280(2) -0.5214(8) 0.1525(7) 0.085(3) Uiso 0.40 1 d P
F36 F -0.0257(2) -0.4830(8) 0.0494(7) 0.090(3) Uiso 0.40 1 d P
F34A F -0.0190(2) -0.5388(7) 0.1811(6) 0.071(3) Uiso 0.40 1 d P
F35A F 0.00073(17) -0.5461(7) 0.0747(6) 0.070(2) Uiso 0.40 1 d P
F36A F -0.0354(4) -0.4688(17) 0.0964(15) 0.196(8) Uiso 0.40 1 d P
F34B F -0.0119(3) -0.5133(12) 0.0529(11) 0.062(4) Uiso 0.20 1 d P
F35B F -0.0075(4) -0.5559(15) 0.1791(13) 0.087(6) Uiso 0.20 1 d P
F36B F -0.0263(3) -0.5127(12) 0.0821(12) 0.062(4) Uiso 0.20 1 d P
C1S C 0.0518(8) 0.336(3) 0.088(3) 0.28(2) Uiso 0.50 1 d P
C2S C 0.0450(3) 0.2774(11) 0.0230(9) 0.091(4) Uiso 0.50 1 d P
C3S C 0.0627(5) 0.302(2) -0.0269(17) 0.167(10) Uiso 0.50 1 d P
C4S C 0.0772(6) 0.368(3) -0.005(2) 0.208(13) Uiso 0.50 1 d P
C5S C 0.0860(5) 0.408(2) -0.0852(18) 0.184(11) Uiso 0.50 1 d P
C6S C 0.0979(8) 0.515(3) 0.328(3) 0.27(2) Uiso 0.50 1 d P

loop_
_atom_site_aniso_label
_atom_site_aniso_U_11
_atom_site_aniso_U_22
_atom_site_aniso_U_33
_atom_site_aniso_U_23
_atom_site_aniso_U_13
_atom_site_aniso_U_12
Cu1 0.0179(2) 0.0250(2) 0.0229(2) -0.00181(17) 0.00368(16) -0.00400(17)
Cu2 0.0190(2) 0.0204(2) 0.0217(2) 0.00056(17) 0.00200(16) -0.00154(16)
Cu3 0.0169(3) 0.0239(3) 0.0260(3) -0.0019(2) 0.0014(2) -0.0016(2)
Cu4 0.0355(4) 0.0201(3) 0.0401(4) 0.000 0.0148(3) 0.000
O1 0.0149(12) 0.0342(14) 0.0246(13) -0.0008(11) 0.0020(10) -0.0035(10)
O2 0.0223(12) 0.0160(12) 0.0232(12) -0.0003(10) 0.0017(10) -0.0012(9)
O3 0.0255(13) 0.0310(14) 0.0272(14) -0.0039(11) 0.0061(11) -0.0025(11)
O4 0.0311(14) 0.0348(15) 0.0238(14) -0.0004(11) 0.0013(11) -0.0014(12)
O5 0.0262(13) 0.0257(14) 0.0312(14) -0.0025(11) 0.0033(11) -0.0021(11)
O6 0.0227(13) 0.0291(14) 0.0296(14) -0.0012(11) 0.0063(10) -0.0019(11)
O7 0.0261(13) 0.0288(14) 0.0257(13) 0.0009(11) 0.0003(11) 0.0011(11)
O8 0.0239(13) 0.0399(16) 0.0236(14) 0.0003(11) 0.0004(10) -0.0004(11)
O9 0.0216(12) 0.0256(13) 0.0278(13) 0.0002(11) 0.0038(10) -0.0034(10)
O10 0.0261(13) 0.0259(13) 0.0272(13) 0.0029(11) 0.0050(11) -0.0014(11)
O11 0.0266(13) 0.0307(14) 0.0317(14) 0.0008(12) -0.0010(11) -0.0014(11)
O12 0.0281(14) 0.0368(16) 0.0354(15) -0.0011(13) 0.0002(12) -0.0030(12)
O13 0.0346(15) 0.0273(14) 0.0415(16) -0.0055(12) 0.0114(12) -0.0007(12)
O14 0.049(2) 0.044(2) 0.108(3) 0.023(2) 0.028(2) 0.0014(17)
N1 0.0210(15) 0.0293(17) 0.0282(16) -0.0026(13) 0.0022(13) -0.0051(13)
N2 0.0213(16) 0.0343(18) 0.0317(17) -0.0086(14) 0.0005(13) -0.0042(13)
N3 0.0148(14) 0.0301(17) 0.0233(15) -0.0010(13) 0.0022(11) -0.0028(12)
N4 0.0183(14) 0.0215(15) 0.0199(14) -0.0027(12) 0.0003(11) -0.0031(12)
N5 0.0185(14) 0.0235(15) 0.0202(14) -0.0014(12) 0.0020(11) -0.0035(12)
N6 0.0194(14) 0.0190(15) 0.0241(15) 0.0010(12) 0.0022(12) -0.0004(11)
C1 0.0225(18) 0.0275(19) 0.0272(19) -0.0036(15) 0.0001(15) -0.0059(15)
C2 0.0199(17) 0.029(2) 0.033(2) -0.0035(16) 0.0031(15) -0.0022(15)
C3 0.0233(18) 0.034(2) 0.031(2) -0.0068(17) 0.0035(15) -0.0043(16)
C4 0.0192(17) 0.0274(19) 0.0279(19) 0.0004(15) -0.0009(14) -0.0021(15)
C5 0.0199(17) 0.032(2) 0.0236(18) -0.0027(15) -0.0001(14) -0.0038(15)
C6 0.0195(17) 0.0284(19) 0.0229(17) -0.0029(15) 0.0019(14) -0.0002(14)
C7 0.0201(17) 0.0285(19) 0.0224(17) -0.0003(15) -0.0010(14) -0.0023(15)
C8 0.0197(17) 0.039(2) 0.0252(19) -0.0043(16) 0.0012(14) -0.0008(16)
C9 0.0236(19) 0.038(2) 0.029(2) -0.0079(17) 0.0000(15) 0.0027(16)
C10 0.0229(18) 0.031(2) 0.030(2) -0.0074(16) 0.0001(15) -0.0027(15)
C11 0.0212(17) 0.0279(19) 0.0272(19) -0.0001(15) 0.0004(15) -0.0006(15)
C12 0.0264(19) 0.036(2) 0.032(2) 0.0033(17) -0.0047(16) -0.0032(17)
C13 0.0237(18) 0.029(2) 0.033(2) -0.0046(16) 0.0055(15) -0.0010(15)
C14 0.0255(19) 0.029(2) 0.032(2) 0.0018(16) -0.0001(16) -0.0057(16)
C15 0.0189(16) 0.0222(18) 0.0214(17) -0.0021(14) 0.0023(13) -0.0035(14)
C16 0.0190(17) 0.0240(18) 0.0225(17) -0.0029(14) 0.0002(13) -0.0026(14)
C17 0.0222(17) 0.0226(18) 0.0201(17) -0.0021(14) -0.0003(14) -0.0022(14)
C18 0.0201(17) 0.0199(17) 0.0199(17) -0.0037(14) 0.0008(13) -0.0025(14)
C19 0.0214(17) 0.0215(17) 0.0203(17) -0.0005(14) 0.0034(13) -0.0031(14)
C20 0.0222(17) 0.0188(17) 0.0213(17) 0.0005(14) 0.0025(14) -0.0019(14)
C21 0.0200(17) 0.0237(18) 0.0223(17) 0.0002(14) 0.0016(14) -0.0035(14)
C22 0.0237(18) 0.0220(18) 0.033(2) 0.0013(15) 0.0014(15) 0.0026(15)
C23 0.0253(19) 0.0170(18) 0.040(2) 0.0021(16) 0.0019(16) -0.0018(14)
C24 0.0219(18) 0.0226(18) 0.031(2) -0.0010(15) 0.0037(15) -0.0055(14)
C25 0.0177(17) 0.0253(19) 0.0307(19) -0.0010(15) 0.0023(14) 0.0017(14)
C26 0.0267(19) 0.028(2) 0.033(2) -0.0051(16) 0.0040(16) 0.0019(16)
C27 0.0188(18) 0.030(2) 0.043(2) -0.0076(17) 0.0039(16) -0.0017(15)
C28 0.028(2) 0.031(2) 0.033(2) 0.0010(17) -0.0035(16) 0.0054(16)
C29 0.036(2) 0.033(2) 0.032(2) 0.0008(17) 0.0113(17) 0.0071(17)
C30 0.0204(17) 0.031(2) 0.0271(19) 0.0003(16) 0.0075(14) -0.0040(15)
C31 0.0251(18) 0.033(2) 0.0222(18) -0.0018(15) 0.0053(14) -0.0014(15)
C32 0.0242(18) 0.031(2) 0.027(2) -0.0021(16) 0.0046(15) -0.0035(15)
C33 0.054(3) 0.032(2) 0.034(2) 0.0022(18) 0.004(2) 0.001(2)
C34 0.039(2) 0.027(2) 0.026(2) -0.0002(16) -0.0028(17) -0.0005(17)
C35 0.0296(19) 0.027(2) 0.0205(17) 0.0015(15) -0.0034(15) -0.0014(16)
C36 0.032(2) 0.029(2) 0.029(2) 0.0034(16) 0.0047(16) -0.0076(16)
C37 0.0258(19) 0.033(2) 0.0230(18) 0.0008(16) 0.0004(15) -0.0074(16)
C38 0.034(2) 0.045(3) 0.031(2) 0.0022(19) 0.0058(17) -0.0123(19)
C39 0.042(2) 0.041(2) 0.024(2) 0.0014(18) 0.0045(17) 0.000(2)
C40 0.031(2) 0.0235(19) 0.0270(19) 0.0032(15) 0.0027(16) -0.0036(15)
C41 0.035(2) 0.037(2) 0.0213(18) 0.0011(16) -0.0020(16) -0.0005(17)
C42 0.029(2) 0.032(2) 0.026(2) 0.0014(16) -0.0004(15) -0.0034(16)
C43 0.030(2) 0.081(4) 0.024(2) 0.004(2) 0.0009(17) -0.004(2)
C44 0.0236(18) 0.032(2) 0.0270(19) -0.0061(16) 0.0033(15) -0.0065(16)
C45 0.0209(17) 0.0261(19) 0.0268(19) -0.0057(15) 0.0039(15) -0.0057(15)
C46 0.029(2) 0.032(2) 0.0272(19) 0.0030(16) 0.0073(15) -0.0071(16)
C47 0.032(2) 0.0261(19) 0.0228(18) -0.0006(15) 0.0029(15) -0.0041(16)
C48 0.035(2) 0.035(2) 0.031(2) 0.0100(18) 0.0038(17) -0.0053(18)
C49 0.041(2) 0.034(2) 0.042(2) 0.006(2) 0.0070(19) 0.0017(19)
C50 0.0252(19) 0.031(2) 0.032(2) -0.0008(17) 0.0076(16) 0.0073(16)
C51 0.031(2) 0.041(2) 0.032(2) 0.0074(18) 0.0029(17) 0.0036(18)
C52 0.0246(19) 0.045(2) 0.027(2) -0.0069(19) 0.0051(16) 0.0053(17)
C53 0.039(3) 0.070(3) 0.036(2) -0.007(2) -0.002(2) 0.002(2)
C54 0.041(3) 0.056(3) 0.057(3) -0.025(3) 0.012(2) 0.011(2)
C55 0.037(2) 0.032(2) 0.030(2) -0.0030(17) 0.0037(17) 0.0056(17)
C56 0.059(3) 0.038(3) 0.050(3) -0.013(2) 0.015(2) -0.002(2)
C57 0.062(3) 0.043(3) 0.057(3) 0.002(2) 0.007(3) -0.014(3)
C58 0.084(6) 0.128(8) 0.107(7) 0.016(6) 0.015(5) -0.059(6)

loop_
_atom_type_symbol
_atom_type_description
_atom_type_scat_dispersion_real
_atom_type_scat_dispersion_imag
_atom_type_scat_source
C C 0.0033 0.0016 'International Tables Vol C Tables 4.2.6.8 and 6.1.1.4'
H H 0.0000 0.0000 'International Tables Vol C Tables 4.2.6.8 and 6.1.1.4'
N N 0.0061 0.0033 'International Tables Vol C Tables 4.2.6.8 and 6.1.1.4'
O O 0.0106 0.0060 'International Tables Vol C Tables 4.2.6.8 and 6.1.1.4'
F F 0.0171 0.0103 'International Tables Vol C Tables 4.2.6.8 and 6.1.1.4'
Cu Cu 0.3201 1.2651 'International Tables Vol C Tables 4.2.6.8 and 6.1.1.4'

loop_
_geom_angle_atom_site_label_1
_geom_angle_atom_site_label_2
_geom_angle_atom_site_label_3
_geom_angle
_geom_angle_site_symmetry_1
_geom_angle_site_symmetry_3
O6 Cu1 O1 92.07(10) . .
O6 Cu1 O3 89.59(11) . .
O1 Cu1 O3 178.18(10) . .
O6 Cu1 N5 176.33(11) . .
O1 Cu1 N5 86.71(11) . .
O3 Cu1 N5 91.67(11) . .
O6 Cu1 O4 92.56(10) . .
O1 Cu1 O4 93.19(10) . .
O3 Cu1 O4 86.00(10) . .
N5 Cu1 O4 90.97(11) . .
O6 Cu1 O5 88.90(10) . .
O1 Cu1 O5 93.78(10) . .
O3 Cu1 O5 86.98(10) . .
N5 Cu1 O5 87.73(11) . .
O4 Cu1 O5 172.82(10) . .
O10 Cu2 O2 91.32(10) . .
O10 Cu2 O7 92.71(11) . .
O2 Cu2 O7 173.61(10) . .
O10 Cu2 N4 174.66(11) . .
O2 Cu2 N4 86.60(11) . .
O7 Cu2 N4 88.95(11) . .
O10 Cu2 O8 92.70(10) . .
O2 Cu2 O8 99.00(10) . .
O7 Cu2 O8 85.76(10) . .
N4 Cu2 O8 92.49(11) . .
O10 Cu2 O9 85.15(10) . .
O2 Cu2 O9 96.25(9) . .
O7 Cu2 O9 79.17(9) . .
N4 Cu2 O9 90.17(10) . .
O8 Cu2 O9 164.64(9) . .
O11 Cu3 O11 180.00(16) . 5_556
O11 Cu3 N1 89.67(12) . .
O11 Cu3 N1 90.33(12) 5_556 .
O11 Cu3 N1 90.33(12) . 5_556
O11 Cu3 N1 89.67(12) 5_556 5_556
N1 Cu3 N1 180.00(18) . 5_556
O11 Cu3 O12 89.54(10) . .
O11 Cu3 O12 90.46(11) 5_556 .
N1 Cu3 O12 89.48(11) . .
N1 Cu3 O12 90.52(11) 5_556 .
O11 Cu3 O12 90.46(11) . 5_556
O11 Cu3 O12 89.54(11) 5_556 5_556
N1 Cu3 O12 90.52(11) . 5_556
N1 Cu3 O12 89.48(11) 5_556 5_556
O12 Cu3 O12 180.00(15) . 5_556
O13 Cu4 O13 178.24(17) . 2
O13 Cu4 O14 88.65(13) . .
O13 Cu4 O14 92.67(13) 2 .
O13 Cu4 O14 92.67(13) . 2
O13 Cu4 O14 88.65(13) 2 2
O14 Cu4 O14 83.5(2) . 2
O13 Cu4 N2 87.12(12) . .
O13 Cu4 N2 91.70(12) 2 .
O14 Cu4 N2 172.39(13) . .
O14 Cu4 N2 90.39(14) 2 .
O13 Cu4 N2 91.70(12) . 2
O13 Cu4 N2 87.12(12) 2 2
O14 Cu4 N2 90.39(14) . 2
O14 Cu4 N2 172.39(13) 2 2
N2 Cu4 N2 96.05(18) . 2
N3 O1 Cu1 122.9(2) . .
N6 O2 Cu2 122.8(2) . .
C30 O3 Cu1 126.4(2) . .
C32 O4 Cu1 121.7(3) . .
C35 O5 Cu1 121.0(2) . .
C37 O6 Cu1 127.1(2) . .
C40 O7 Cu2 127.0(2) . .
C42 O8 Cu2 120.7(2) . .
C45 O9 Cu2 114.9(2) . .
C47 O10 Cu2 126.6(2) . .
C50 O11 Cu3 126.9(3) . .
C52 O12 Cu3 120.7(3) . .
C55 O13 Cu4 125.9(3) . .
C57 O14 Cu4 121.4(3) . .
C2 N1 C1 117.7(3) . .
C2 N1 Cu3 119.1(2) . .
C1 N1 Cu3 123.0(2) . .
C2 N2 C3 117.2(3) . .
C2 N2 Cu4 121.0(2) . .
C3 N2 Cu4 121.7(3) . .
O1 N3 C7 116.1(3) . .
O1 N3 C11 118.1(3) . .
C7 N3 C11 125.6(3) . .
C16 N4 C15 117.9(3) . .
C16 N4 Cu2 124.8(2) . .
C15 N4 Cu2 117.3(2) . .
C16 N5 C17 118.3(3) . .
C16 N5 Cu1 121.9(2) . .
C17 N5 Cu1 119.6(2) . .
O2 N6 C21 116.9(3) . .
O2 N6 C25 117.8(3) . .
C21 N6 C25 125.3(3) . .
N1 C1 C4 122.0(3) . .
N2 C2 N1 124.7(3) . .
N2 C3 C4 122.7(4) . .
C1 C4 C3 115.6(3) . .
C1 C4 C5 123.5(3) . .
C3 C4 C5 120.8(3) . .
C6 C5 C10 118.9(3) . .
C6 C5 C4 120.4(3) . .
C10 C5 C4 120.7(3) . .
C5 C6 C7 120.4(3) . .
C6 C7 C8 119.9(3) . .
C6 C7 N3 122.1(3) . .
C8 C7 N3 118.0(3) . .
C9 C8 C7 119.4(3) . .
C8 C9 C10 121.1(4) . .
C9 C10 C5 120.2(4) . .
N3 C11 C14 107.4(3) . .
N3 C11 C12 108.3(3) . .
C14 C11 C12 108.6(3) . .
N3 C11 C13 109.6(3) . .
C14 C11 C13 109.2(3) . .
C12 C11 C13 113.5(3) . .
N4 C15 C18 122.2(3) . .
N5 C16 N4 123.7(3) . .
N5 C17 C18 121.7(3) . .
C17 C18 C15 116.1(3) . .
C17 C18 C19 122.9(3) . 7_556
C15 C18 C19 120.9(3) . 7_556
C24 C19 C20 119.7(3) . .
C24 C19 C18 121.6(3) . 7_556
C20 C19 C18 118.7(3) . 7_556
C19 C20 C21 120.5(3) . .
C20 C21 C22 119.5(3) . .
C20 C21 N6 117.6(3) . .
C22 C21 N6 122.9(3) . .
C23 C22 C21 119.5(3) . .
C22 C23 C24 121.4(3) . .
C23 C24 C19 119.4(3) . .
C27 C25 N6 107.2(3) . .
C27 C25 C28 108.8(3) . .
N6 C25 C28 109.5(3) . .
C27 C25 C26 108.2(3) . .
N6 C25 C26 108.1(3) . .
C28 C25 C26 114.8(3) . .
F3 C29 F2 103.5(5) . .
F3 C29 F1 106.5(5) . .
F2 C29 F1 106.1(5) . .
F1' C29 F2' 110.2(5) . .
F1' C29 F3' 104.3(5) . .
F2' C29 F3' 110.5(5) . .
F3 C29 C30 115.4(5) . .
F1' C29 C30 113.0(4) . .
F2 C29 C30 115.7(4) . .
F1 C29 C30 108.8(4) . .
F2' C29 C30 111.8(4) . .
F3' C29 C30 106.7(4) . .
O3 C30 C31 129.3(4) . .
O3 C30 C29 112.6(3) . .
C31 C30 C29 118.1(3) . .
C30 C31 C32 123.0(3) . .
O4 C32 C31 128.2(4) . .
O4 C32 C33 114.4(3) . .
C31 C32 C33 117.4(3) . .
F6A C33 F4 121.9(7) . .
F5B C33 F4 117.4(7) . .
F4 C33 F5 112.0(5) . .
F6A C33 F4A 124.0(8) . .
F5B C33 F4A 100.5(9) . .
F5 C33 F4A 126.5(7) . .
F6A C33 F5A 112.0(9) . .
F5B C33 F5A 130.3(9) . .
F5B C33 F6B 103.6(10) . .
F4A C33 F6B 115.0(9) . .
F6A C33 F4B 100.0(12) . .
F5B C33 F4B 55.2(11) . .
F4 C33 F6 106.0(5) . .
F5 C33 F6 103.9(5) . .
F5A C33 F6 127.0(7) . .
F6B C33 F6 128.4(8) . .
F6A C33 C32 120.8(6) . .
F5B C33 C32 115.7(7) . .
F4 C33 C32 114.8(4) . .
F5 C33 C32 113.1(4) . .
F4A C33 C32 114.8(6) . .
F5A C33 C32 112.6(6) . .
F6B C33 C32 106.9(6) . .
F4B C33 C32 111.2(9) . .
F6 C33 C32 106.0(4) . .
F8A C34 F8 119.2(11) . .
F7A C34 F9B 107.3(13) . .
F8 C34 F9B 119.4(9) . .
F8 C34 F7B 110.7(7) . .
F9B C34 F7B 89.8(12) . .
F7A C34 F7 114.4(9) . .
F8 C34 F7 106.7(6) . .
F7B C34 F7 100.9(7) . .
F7A C34 F9A 97.2(12) . .
F8A C34 F9A 114.9(13) . .
F9B C34 F9A 112.5(13) . .
F7B C34 F9A 122.5(11) . .
F7 C34 F9A 98.8(10) . .
F8A C34 F9 96.9(9) . .
F8 C34 F9 96.4(6) . .
F9B C34 F9 108.6(11) . .
F7 C34 F9 118.7(5) . .
F9A C34 F9 108.9(11) . .
F7A C34 F8B 104.2(10) . .
F8A C34 F8B 105.0(12) . .
F9B C34 F8B 101.6(11) . .
F7B C34 F8B 127.8(9) . .
F7 C34 F8B 87.8(7) . .
F9 C34 F8B 116.9(8) . .
F7A C34 C35 123.4(8) . .
F8A C34 C35 116.6(9) . .
F8 C34 C35 113.1(5) . .
F9B C34 C35 108.0(7) . .
F7B C34 C35 114.0(6) . .
F7 C34 C35 110.6(5) . .
F9A C34 C35 108.2(7) . .
F9 C34 C35 110.7(4) . .
F8B C34 C35 110.3(8) . .
O5 C35 C36 128.6(4) . .
O5 C35 C34 114.1(3) . .
C36 C35 C34 117.3(3) . .
C37 C36 C35 123.0(4) . .
O6 C37 C36 130.4(4) . .
O6 C37 C38 111.7(3) . .
C36 C37 C38 117.9(3) . .
F10A C38 F10B 104.1(7) . .
F10 C38 F11 105.9(7) . .
F10 C38 F11B 117.2(9) . .
F10B C38 F11B 117.4(8) . .
F11 C38 F11B 89.3(8) . .
F10A C38 F12B 107.5(7) . .
F10B C38 F12B 103.5(7) . .
F11 C38 F12B 127.3(6) . .
F11B C38 F12B 95.4(8) . .
F10A C38 F11A 122.5(8) . .
F10B C38 F11A 89.8(8) . .
F11 C38 F11A 118.9(8) . .
F11B C38 F11A 112.0(9) . .
F10 C38 F12 106.4(8) . .
F11 C38 F12 102.0(7) . .
F10A C38 F12A 95.1(7) . .
F11B C38 F12A 110.1(8) . .
F11A C38 F12A 106.7(8) . .
F10 C38 C37 115.1(6) . .
F10A C38 C37 113.5(6) . .
F10B C38 C37 116.7(6) . .
F11 C38 C37 116.4(5) . .
F11B C38 C37 110.5(5) . .
F12B C38 C37 110.8(5) . .
F11A C38 C37 108.4(5) . .
F12 C38 C37 109.9(5) . .
F12A C38 C37 109.0(5) . .
F14A C39 F14B 104.6(13) . .
F14A C39 F15A 134.4(9) . .
F13B C39 F15A 101.0(9) . .
F14A C39 F15B 108.9(10) . .
F14B C39 F15B 105.3(13) . .
F13B C39 F15B 126.8(9) . .
F13B C39 F13A 106.9(9) . .
F15A C39 F13A 111.2(10) . .
F14B C39 F15 121.6(11) . .
F13B C39 F15 88.0(7) . .
F15A C39 F15 125.1(8) . .
F15B C39 F15 91.1(9) . .
F14A C39 F14 124.3(7) . .
F14B C39 F14 85.2(11) . .
F13B C39 F14 114.0(6) . .
F13A C39 F14 93.7(7) . .
F15 C39 F14 110.0(6) . .
F14A C39 F13 88.1(8) . .
F15A C39 F13 87.1(8) . .
F15B C39 F13 121.5(8) . .
F13A C39 F13 125.3(7) . .
F15 C39 F13 107.3(6) . .
F14 C39 F13 103.2(5) . .
F14A C39 C40 113.1(6) . .
F14B C39 C40 110.9(11) . .
F13B C39 C40 115.8(6) . .
F15A C39 C40 111.2(7) . .
F15B C39 C40 113.3(7) . .
F13A C39 C40 110.3(6) . .
F15 C39 C40 112.7(4) . .
F14 C39 C40 113.6(4) . .
F13 C39 C40 109.4(4) . .
O7 C40 C41 128.9(4) . .
O7 C40 C39 111.8(3) . .
C41 C40 C39 119.3(3) . .
C40 C41 C42 123.1(4) . .
O8 C42 C41 128.1(4) . .
O8 C42 C43 114.0(3) . .
C41 C42 C43 117.8(3) . .
F17 C43 F16A 104.6(9) . .
F18B C43 F16A 119.3(10) . .
F17 C43 F17B 117.0(9) . .
F18B C43 F17B 109.1(8) . .
F17 C43 F17A 79.5(9) . .
F16A C43 F17A 113.0(10) . .
F17B C43 F17A 97.8(8) . .
F18B C43 F18A 85.4(8) . .
F16A C43 F18A 94.8(8) . .
F17B C43 F18A 112.9(7) . .
F17A C43 F18A 103.9(8) . .
F17 C43 F16 115.2(9) . .
F18B C43 F16 125.5(7) . .
F17A C43 F16 115.9(8) . .
F18A C43 F16 103.6(8) . .
F17 C43 F16B 102.1(10) . .
F16A C43 F16B 100.1(10) . .
F17B C43 F16B 81.1(7) . .
F18A C43 F16B 126.3(9) . .
F16 C43 F16B 99.3(8) . .
F17 C43 C42 121.3(7) . .
F18B C43 C42 116.9(5) . .
F16A C43 C42 119.4(8) . .
F17B C43 C42 117.6(6) . .
F17A C43 C42 112.5(5) . .
F18A C43 C42 110.7(6) . .
F16 C43 C42 109.7(5) . .
F16B C43 C42 106.0(6) . .
F18B C43 F18 97.7(7) . .
F16A C43 F18 91.3(8) . .
F17B C43 F18 111.2(6) . .
F17A C43 F18 116.4(7) . .
F18A C43 F18 12.7(6) . .
F16 C43 F18 98.7(7) . .
F16B C43 F18 138.9(7) . .
C42 C43 F18 102.2(5) . .
F23 C44 F24 93.6(5) . .
F23 C44 F22 105.7(5) . .
F24 C44 F22 115.4(4) . .
F23 C44 F22' 122.3(5) . .
F24 C44 F22' 106.0(5) . .
F24 C44 F23' 105.1(5) . .
F22 C44 F23' 92.8(5) . .
F22' C44 F23' 110.0(5) . .
F23 C44 F24' 108.7(5) . .
F24 C44 F24' 15.1(4) . .
F22 C44 F24' 108.6(4) . .
F22' C44 F24' 96.0(4) . .
F23' C44 F24' 119.8(5) . .
F23 C44 C45 111.2(4) . .
F24 C44 C45 116.1(4) . .
F22 C44 C45 112.6(4) . .
F22' C44 C45 107.5(4) . .
F23' C44 C45 111.9(4) . .
F24' C44 C45 110.0(4) . .
O9 C45 C46 127.7(3) . .
O9 C45 C44 114.7(3) . .
C46 C45 C44 117.5(3) . .
C47 C46 C45 123.5(3) . .
O10 C47 C46 129.4(4) . .
O10 C47 C48 111.8(3) . .
C46 C47 C48 118.8(3) . .
F20 C48 F21' 88.1(5) . .
F20 C48 F19' 118.8(5) . .
F21' C48 F19' 107.7(5) . .
F20 C48 F19 107.1(5) . .
F21' C48 F19 118.7(5) . .
F20 C48 F21 108.1(5) . .
F21' C48 F21 20.7(3) . .
F19' C48 F21 93.1(5) . .
F19 C48 F21 106.6(5) . .
F21' C48 F20' 105.6(5) . .
F19' C48 F20' 108.6(5) . .
F19 C48 F20' 94.8(5) . .
F21 C48 F20' 125.1(5) . .
F20 C48 C47 113.3(4) . .
F21' C48 C47 113.0(4) . .
F19' C48 C47 113.2(4) . .
F19 C48 C47 113.7(4) . .
F21 C48 C47 107.6(4) . .
F20' C48 C47 108.5(4) . .
F25 C49 F27' 92.7(6) . .
F25 C49 F25' 116.6(6) . .
F27' C49 F25' 107.6(6) . .
F25 C49 F27 103.7(6) . .
F27' C49 F27 117.9(6) . .
F25' C49 F27 15.0(4) . .
F25 C49 F26 107.8(6) . .
F25' C49 F26 95.1(5) . .
F27 C49 F26 107.5(5) . .
F27' C49 F26' 104.9(6) . .
F25' C49 F26' 111.5(5) . .
F27 C49 F26' 97.4(5) . .
F26 C49 F26' 119.9(6) . .
F25 C49 C50 114.0(5) . .
F27' C49 C50 114.9(5) . .
F25' C49 C50 110.0(4) . .
F27 C49 C50 111.6(4) . .
F26 C49 C50 111.7(5) . .
F26' C49 C50 107.9(4) . .
O11 C50 C51 129.1(4) . .
O11 C50 C49 112.2(3) . .
C51 C50 C49 118.7(4) . .
C50 C51 C52 124.3(4) . .
O12 C52 C51 129.1(4) . .
O12 C52 C53 115.6(4) . .
C51 C52 C53 115.3(4) . .
F29' C53 F30 80.4(5) . .
F29' C53 F28 113.2(5) . .
F30 C53 F28 108.7(6) . .
F29' C53 F28' 108.4(5) . .
F30 C53 F28' 128.1(6) . .
F29' C53 F30' 104.0(5) . .
F28 C53 F30' 90.0(5) . .
F28' C53 F30' 109.8(5) . .
F30 C53 F29 101.5(5) . .
F28 C53 F29 108.8(5) . .
F28' C53 F29 97.5(5) . .
F30' C53 F29 125.3(5) . .
F29' C53 C52 119.7(5) . .
F30 C53 C52 112.1(5) . .
F28 C53 C52 116.6(4) . .
F28' C53 C52 106.9(4) . .
F30' C53 C52 107.8(4) . .
F29 C53 C52 108.1(4) . .
F32 C54 F33' 87.7(7) . .
F32 C54 F31' 117.8(6) . .
F33' C54 F31' 102.1(6) . .
F32 C54 F31 103.0(6) . .
F33' C54 F31 119.0(6) . .
F32 C54 F33 107.5(7) . .
F31' C54 F33 93.3(6) . .
F31 C54 F33 113.7(6) . .
F33' C54 F32' 103.3(6) . .
F31' C54 F32' 116.0(6) . .
F31 C54 F32' 97.4(5) . .
F33 C54 F32' 123.1(6) . .
F32 C54 C55 116.7(5) . .
F33' C54 C55 115.0(5) . .
F31' C54 C55 113.7(5) . .
F31 C54 C55 112.5(5) . .
F33 C54 C55 103.7(5) . .
F32' C54 C55 106.6(4) . .
O13 C55 C56 128.7(4) . .
O13 C55 C54 111.0(4) . .
C56 C55 C54 120.2(4) . .
C55 C56 C57 122.5(5) . .
O14 C57 C56 127.6(5) . .
O14 C57 C58 117.8(6) . .
C56 C57 C58 114.5(6) . .
F34B C58 F35 120.0(13) . .
F36B C58 F35A 95.1(14) . .
F35 C58 F35A 132.1(10) . .
F36B C58 F34 115.8(15) . .
F34B C58 F34 78.4(13) . .
F35 C58 F34 116.3(10) . .
F36B C58 F35B 115.1(16) . .
F34B C58 F35B 131.8(17) . .
F35A C58 F35B 93.3(14) . .
F36B C58 F34A 93.7(13) . .
F35A C58 F34A 119.3(11) . .
F34 C58 F34A 91.6(10) . .
F35 C58 F36 90.6(10) . .
F35A C58 F36 88.2(9) . .
F34 C58 F36 119.0(11) . .
F34A C58 F36 122.4(10) . .
F34B C58 F36A 83.8(15) . .
F35A C58 F36A 128.2(13) . .
F34 C58 F36A 150.8(13) . .
F35B C58 F36A 117.7(15) . .
F34A C58 F36A 86.8(11) . .
F36B C58 C57 126.4(14) . .
F34B C58 C57 115.0(11) . .
F35 C58 C57 110.5(9) . .
F35A C58 C57 116.1(7) . .
F34 C58 C57 113.2(7) . .
F35B C58 C57 105.8(11) . .
F34A C58 C57 105.4(8) . .
F36 C58 C57 104.6(8) . .
F36A C58 C57 95.2(11) . .
C1S C2S C3S 97(2) . .
C4S C3S C2S 120(3) . .
C3S C4S C5S 107(3) . .

loop_
_geom_bond_atom_site_label_1
_geom_bond_atom_site_label_2
_geom_bond_distance
_geom_bond_site_symmetry_2
Cu1 O6 1.936(2) .
Cu1 O1 1.999(2) .
Cu1 O3 2.007(3) .
Cu1 N5 2.017(3) .
Cu1 O4 2.242(3) .
Cu1 O5 2.247(3) .
Cu2 O10 1.937(3) .
Cu2 O2 1.959(2) .
Cu2 O7 1.985(3) .
Cu2 N4 2.016(3) .
Cu2 O8 2.241(3) .
Cu2 O9 2.357(2) .
Cu3 O11 1.963(3) .
Cu3 N1 2.044(3) .
Cu3 O12 2.217(3) .
Cu4 O13 1.927(3) .
Cu4 O14 2.129(4) .
Cu4 N2 2.217(3) .
O1 N3 1.296(4) .
O2 N6 1.296(4) .
O3 C30 1.266(5) .
O4 C32 1.241(5) .
O5 C35 1.232(5) .
O6 C37 1.266(5) .
O7 C40 1.269(4) .
O8 C42 1.247(5) .
O9 C45 1.243(4) .
O10 C47 1.278(5) .
O11 C50 1.267(5) .
O12 C52 1.235(5) .
O13 C55 1.271(5) .
O14 C57 1.238(7) .
N1 C2 1.332(5) .
N1 C1 1.348(5) .
N2 C2 1.321(5) .
N2 C3 1.340(5) .
N3 C7 1.421(5) .
N3 C11 1.517(5) .
N4 C16 1.338(4) .
N4 C15 1.339(5) .
N5 C16 1.333(5) .
N5 C17 1.344(5) .
N6 C21 1.416(4) .
N6 C25 1.524(4) .
C1 C4 1.375(5) .
C3 C4 1.394(5) .
C4 C5 1.488(5) .
C5 C6 1.395(5) .
C5 C10 1.400(5) .
C6 C7 1.395(5) .
C7 C8 1.400(5) .
C8 C9 1.376(6) .
C9 C10 1.382(5) .
C11 C14 1.528(5) .
C11 C12 1.529(5) .
C11 C13 1.530(5) .
C15 C18 1.388(5) .
C17 C18 1.387(5) .
C18 C19 1.481(5) 7_556
C19 C24 1.391(5) .
C19 C20 1.395(5) .
C20 C21 1.395(5) .
C21 C22 1.399(5) .
C22 C23 1.378(5) .
C23 C24 1.389(5) .
C25 C27 1.524(5) .
C25 C28 1.525(5) .
C25 C26 1.532(5) .
C29 F3 1.272(8) .
C29 F1' 1.299(7) .
C29 F2 1.304(7) .
C29 F1 1.391(7) .
C29 F2' 1.401(8) .
C29 F3' 1.405(8) .
C29 C30 1.524(5) .
C30 C31 1.389(5) .
C31 C32 1.405(5) .
C32 C33 1.525(6) .
C33 F6A 1.211(12) .
C33 F5B 1.245(13) .
C33 F4 1.317(6) .
C33 F5 1.328(7) .
C33 F4A 1.331(12) .
C33 F5A 1.371(13) .
C33 F6B 1.413(14) .
C33 F4B 1.42(2) .
C33 F6 1.430(8) .
C34 F7A 1.243(15) .
C34 F8A 1.251(17) .
C34 F8 1.268(9) .
C34 F9B 1.324(15) .
C34 F7B 1.331(12) .
C34 F7 1.381(8) .
C34 F9A 1.402(16) .
C34 F9 1.405(9) .
C34 F8B 1.427(18) .
C34 C35 1.538(5) .
C35 C36 1.416(5) .
C36 C37 1.378(6) .
C37 C38 1.524(5) .
C38 F10 1.201(12) .
C38 F10A 1.226(12) .
C38 F10B 1.307(11) .
C38 F11 1.310(10) .
C38 F11B 1.366(12) .
C38 F12B 1.380(10) .
C38 F11A 1.393(11) .
C38 F12 1.439(12) .
C38 F12A 1.442(10) .
C39 F14A 1.240(13) .
C39 F14B 1.26(2) .
C39 F13B 1.302(12) .
C39 F15A 1.320(16) .
C39 F15B 1.330(15) .
C39 F13A 1.340(13) .
C39 F15 1.348(8) .
C39 F14 1.364(7) .
C39 F13 1.408(8) .
C39 C40 1.526(6) .
C40 C41 1.376(5) .
C41 C42 1.400(6) .
C42 C43 1.526(6) .
C43 F17 1.153(13) .
C43 F18B 1.256(11) .
C43 F16A 1.293(14) .
C43 F17B 1.310(10) .
C43 F17A 1.324(9) .
C43 F18A 1.360(11) .
C43 F16 1.397(10) .
C43 F16B 1.458(13) .
C43 F18 1.561(10) .
C44 F23 1.295(8) .
C44 F24 1.304(7) .
C44 F22 1.350(6) .
C44 F22' 1.355(7) .
C44 F23' 1.374(8) .
C44 F24' 1.384(7) .
C44 C45 1.536(5) .
C45 C46 1.411(5) .
C46 C47 1.376(6) .
C47 C48 1.524(5) .
C48 F20 1.305(8) .
C48 F21' 1.330(7) .
C48 F19' 1.343(8) .
C48 F19 1.349(8) .
C48 F21 1.370(7) .
C48 F20' 1.377(7) .
C49 F25 1.247(10) .
C49 F27' 1.302(9) .
C49 F25' 1.334(8) .
C49 F27 1.365(8) .
C49 F26 1.390(8) .
C49 F26' 1.419(9) .
C49 C50 1.515(6) .
C50 C51 1.384(6) .
C51 C52 1.400(6) .
C52 C53 1.533(6) .
C53 F29' 1.181(7) .
C53 F30 1.293(8) .
C53 F28 1.294(7) .
C53 F28' 1.384(8) .
C53 F30' 1.466(9) .
C53 F29 1.474(8) .
C54 F32 1.202(9) .
C54 F33' 1.288(9) .
C54 F31' 1.323(9) .
C54 F31 1.356(8) .
C54 F33 1.416(9) .
C54 F32' 1.446(9) .
C54 C55 1.531(6) .
C55 C56 1.361(6) .
C56 C57 1.406(7) .
C57 C58 1.576(10) .
C58 F36B 1.058(19) .
C58 F34B 1.133(18) .
C58 F35 1.280(13) .
C58 F35A 1.294(14) .
C58 F34 1.376(14) .
C58 F35B 1.39(2) .
C58 F34A 1.393(13) .
C58 F36 1.426(16) .
C58 F36A 1.55(3) .
C1S C2S 1.49(5) .
C2S C3S 1.51(3) .
C3S C4S 1.38(4) .
C4S C5S 1.67(4) .
